data_4023650
loop_
_publ_author_name
'Michael D. Lainchbury'
'Marcus I. Medley'
'Piers M. Taylor'
'Paul Hirst'
'Wolfgang Dohle'
'Kevin I. Booker-Milburn'

_publ_section_title
;
 A Protecting Group Free Synthesis of (\+-)-Neostenine via
 the [5 + 2] Photocycloaddition of Maleimides
;
_journal_name_full 'Journal of Organic Chemistry'
_journal_page_first 6497
_journal_page_last 6505
_journal_paper_doi 10.1021/jo801108h
_journal_volume 73
_journal_year 2008
_chemical_formula_moiety 'C18 H23 N O4'
_chemical_formula_sum 'C18 H23 N O4'
_chemical_formula_weight 317.37
_chemical_name_systematic
; 
 ? 
;
_space_group_IT_number 61
_symmetry_cell_setting orthorhombic
_symmetry_space_group_name_Hall '-P 2ac 2ab'
_symmetry_space_group_name_H-M 'P b c a'
_atom_sites_solution_hydrogens geom
_atom_sites_solution_primary direct
_atom_sites_solution_secondary difmap
_audit_creation_method SHELXL-97
_cell_angle_alpha 90.00
_cell_angle_beta 90.00
_cell_angle_gamma 90.00
_cell_formula_units_Z 8
_cell_length_a 11.7444(16)
_cell_length_b 7.6959(10)
_cell_length_c 34.758(6)
_cell_measurement_reflns_used 6750
_cell_measurement_temperature 173(2)
_cell_measurement_theta_max 27.47
_cell_measurement_theta_min 2.35
_cell_volume 3141.5(8)
_computing_cell_refinement 'Bruker SMART'
_computing_data_collection 'Bruker SMART'
_computing_data_reduction 'Bruker SHELXTL'
_computing_molecular_graphics 'Bruker SHELXTL'
_computing_publication_material 'Bruker SHELXTL'
_computing_structure_refinement 'SHELXL-97 (Sheldrick, 1997)'
_computing_structure_solution 'SHELXS-97 (Sheldrick, 1990)'
_diffrn_ambient_temperature 173(2)
_diffrn_measured_fraction_theta_full 0.999
_diffrn_measured_fraction_theta_max 0.999
_diffrn_measurement_device_type 'CCD area detector'
_diffrn_measurement_method '\w scans'
_diffrn_radiation_monochromator graphite
_diffrn_radiation_source 'fine-focus sealed tube'
_diffrn_radiation_type MoK\a
_diffrn_radiation_wavelength 0.71073
_diffrn_reflns_av_R_equivalents 0.0375
_diffrn_reflns_av_sigmaI/netI 0.0292
_diffrn_reflns_limit_h_max 15
_diffrn_reflns_limit_h_min -11
_diffrn_reflns_limit_k_max 9
_diffrn_reflns_limit_k_min -9
_diffrn_reflns_limit_l_max 45
_diffrn_reflns_limit_l_min -44
_diffrn_reflns_number 18721
_diffrn_reflns_theta_full 27.46
_diffrn_reflns_theta_max 27.46
_diffrn_reflns_theta_min 2.09
_diffrn_standards_decay_% 0
_exptl_absorpt_coefficient_mu 0.094
_exptl_absorpt_correction_T_max 1.000
_exptl_absorpt_correction_T_min 0.772
_exptl_absorpt_correction_type multi-scan
_exptl_absorpt_process_details 'SADABS (Sheldrick, 2001)'
_exptl_crystal_colour colourless
_exptl_crystal_density_diffrn 1.342
_exptl_crystal_density_method 'not measured'
_exptl_crystal_description plate
_exptl_crystal_F_000 1360
_exptl_crystal_size_max 0.75
_exptl_crystal_size_mid 0.60
_exptl_crystal_size_min 0.10
_refine_diff_density_max 0.310
_refine_diff_density_min -0.265
_refine_diff_density_rms 0.047
_refine_ls_extinction_method none
_refine_ls_goodness_of_fit_ref 1.051
_refine_ls_hydrogen_treatment constr
_refine_ls_matrix_type full
_refine_ls_number_parameters 211
_refine_ls_number_reflns 3579
_refine_ls_number_restraints 0
_refine_ls_restrained_S_all 1.051
_refine_ls_R_factor_all 0.0622
_refine_ls_R_factor_gt 0.0443
_refine_ls_shift/su_max 0.001
_refine_ls_shift/su_mean 0.000
_refine_ls_structure_factor_coef Fsqd
_refine_ls_weighting_details 'calc w=1/[\s^2^(Fo^2^)+(0.0612P)^2^+1.1974P] where P=(Fo^2^+2Fc^2^)/3'
_refine_ls_weighting_scheme calc
_refine_ls_wR_factor_gt 0.1136
_refine_ls_wR_factor_ref 0.1253
_reflns_number_gt 2715
_reflns_number_total 3579
_reflns_threshold_expression >2sigma(I)
_cod_data_source_file jo801108h-file004.cif
_cod_data_source_block lt1
_cod_depositor_comments
;
The following automatic conversions were performed:
'_symmetry_cell_setting' value 'Orthorhombic' changed to 'orthorhombic'
according to '/home/saulius/struct/CIF-dictionaries/cif_core.dic'
dictionary named 'cif_core.dic' version 2.4.1 from 2010-06-29.

Automatic conversion script
Id: cif_fix_enum 1527 2010-12-29 10:47:43Z saulius 
;
_cod_database_code 4023650

loop_
_symmetry_equiv_pos_as_xyz
'x, y, z'
'-x+1/2, -y, z+1/2'
'-x, y+1/2, -z+1/2'
'x+1/2, -y+1/2, -z'
'-x, -y, -z'
'x-1/2, y, -z-1/2'
'x, -y-1/2, z-1/2'
'-x-1/2, y-1/2, z'

loop_
_atom_site_label
_atom_site_type_symbol
_atom_site_fract_x
_atom_site_fract_y
_atom_site_fract_z
_atom_site_U_iso_or_equiv
_atom_site_adp_type
_atom_site_occupancy
_atom_site_symmetry_multiplicity
_atom_site_calc_flag
_atom_site_refinement_flags
_atom_site_disorder_assembly
_atom_site_disorder_group
C1 C 0.72705(13) 0.2874(2) 0.63679(5) 0.0261(3) Uani 1 1 d . . .
C2 C 0.69949(14) 0.2702(2) 0.67936(5) 0.0273(3) Uani 1 1 d . . .
C3 C 0.59890(14) 0.2807(2) 0.69818(4) 0.0272(4) Uani 1 1 d . . .
C4 C 0.48474(14) 0.31949(19) 0.68127(4) 0.0237(3) Uani 1 1 d . . .
C5 C 0.45714(13) 0.28001(18) 0.63968(4) 0.0204(3) Uani 1 1 d . . .
H5 H 0.3771 0.3203 0.6355 0.024 Uiso 1 1 calc R . .
C6 C 0.45790(13) 0.08430(18) 0.63046(4) 0.0205(3) Uani 1 1 d . . .
H6 H 0.5382 0.0424 0.6327 0.025 Uiso 1 1 calc R . .
C7 C 0.42001(13) 0.0565(2) 0.58906(4) 0.0231(3) Uani 1 1 d . . .
H7 H 0.4325 -0.0680 0.5820 0.028 Uiso 1 1 calc R . .
C8 C 0.47674(14) 0.1721(2) 0.55855(4) 0.0255(3) Uani 1 1 d . . .
H8 H 0.5509 0.1210 0.5500 0.031 Uiso 1 1 calc R . .
C9 C 0.49230(14) 0.3638(2) 0.57052(4) 0.0249(3) Uani 1 1 d . . .
H9 H 0.4209 0.4311 0.5657 0.030 Uiso 1 1 calc R . .
C10 C 0.59275(14) 0.4458(2) 0.54905(5) 0.0305(4) Uani 1 1 d . . .
H10A H 0.5939 0.4095 0.5217 0.037 Uiso 1 1 calc R . .
H10B H 0.5899 0.5742 0.5504 0.037 Uiso 1 1 calc R . .
C11 C 0.69592(14) 0.3744(2) 0.57084(5) 0.0309(4) Uani 1 1 d . . .
H11A H 0.7252 0.2676 0.5584 0.037 Uiso 1 1 calc R . .
H11B H 0.7578 0.4616 0.5720 0.037 Uiso 1 1 calc R . .
C12 C 0.53071(12) 0.38544(19) 0.61244(4) 0.0217(3) Uani 1 1 d . . .
H12 H 0.5254 0.5110 0.6197 0.026 Uiso 1 1 calc R . .
C13 C 0.38570(13) -0.0175(2) 0.65960(4) 0.0246(3) Uani 1 1 d . . .
H13A H 0.4143 0.0074 0.6858 0.030 Uiso 1 1 calc R . .
H13B H 0.3061 0.0245 0.6582 0.030 Uiso 1 1 calc R . .
C14 C 0.38645(15) -0.2131(2) 0.65334(5) 0.0300(4) Uani 1 1 d . . .
H14A H 0.3499 -0.2402 0.6287 0.045 Uiso 1 1 calc R . .
H14B H 0.3447 -0.2700 0.6742 0.045 Uiso 1 1 calc R . .
H14C H 0.4652 -0.2551 0.6530 0.045 Uiso 1 1 calc R . .
C15 C 0.38767(15) 0.1592(2) 0.52643(5) 0.0335(4) Uani 1 1 d . . .
H15A H 0.3916 0.2605 0.5089 0.040 Uiso 1 1 calc R . .
H15B H 0.3971 0.0512 0.5113 0.040 Uiso 1 1 calc R . .
C16 C 0.27793(15) 0.1577(2) 0.54888(5) 0.0300(4) Uani 1 1 d . . .
C17 C 0.59531(18) 0.2632(3) 0.74166(5) 0.0437(5) Uani 1 1 d . . .
H17A H 0.6277 0.1508 0.7492 0.066 Uiso 1 1 calc R . .
H17B H 0.5162 0.2702 0.7505 0.066 Uiso 1 1 calc R . .
H17C H 0.6397 0.3571 0.7534 0.066 Uiso 1 1 calc R . .
C18 C 0.80760(17) 0.2448(3) 0.70241(5) 0.0445(5) Uani 1 1 d . . .
H18A H 0.8439 0.3577 0.7068 0.067 Uiso 1 1 calc R . .
H18B H 0.8598 0.1693 0.6881 0.067 Uiso 1 1 calc R . .
H18C H 0.7891 0.1909 0.7272 0.067 Uiso 1 1 calc R . .
N1 N 0.65139(11) 0.33620(17) 0.60976(4) 0.0243(3) Uani 1 1 d . . .
O1 O 0.82605(10) 0.25822(18) 0.62648(4) 0.0407(3) Uani 1 1 d . . .
O2 O 0.41084(11) 0.38231(17) 0.70174(3) 0.0370(3) Uani 1 1 d . . .
O3 O 0.29812(9) 0.09728(15) 0.58483(3) 0.0271(3) Uani 1 1 d . . .
O4 O 0.18378(11) 0.20097(17) 0.53875(4) 0.0394(3) Uani 1 1 d . . .

loop_
_atom_site_aniso_label
_atom_site_aniso_U_11
_atom_site_aniso_U_22
_atom_site_aniso_U_33
_atom_site_aniso_U_23
_atom_site_aniso_U_13
_atom_site_aniso_U_12
C1 0.0232(8) 0.0237(8) 0.0314(8) -0.0047(6) -0.0009(6) -0.0006(6)
C2 0.0296(9) 0.0238(8) 0.0286(8) -0.0033(6) -0.0058(6) 0.0009(6)
C3 0.0352(9) 0.0240(7) 0.0222(7) -0.0009(6) -0.0024(6) -0.0021(7)
C4 0.0299(8) 0.0193(7) 0.0220(7) -0.0006(6) 0.0049(6) -0.0010(6)
C5 0.0212(7) 0.0210(7) 0.0190(7) -0.0007(5) 0.0024(6) 0.0013(6)
C6 0.0224(7) 0.0197(7) 0.0195(7) -0.0004(5) 0.0014(6) 0.0015(6)
C7 0.0249(8) 0.0233(7) 0.0212(7) -0.0025(6) 0.0015(6) 0.0016(6)
C8 0.0281(8) 0.0287(8) 0.0197(7) -0.0007(6) 0.0045(6) 0.0013(6)
C9 0.0264(8) 0.0267(8) 0.0215(7) 0.0049(6) 0.0027(6) 0.0035(6)
C10 0.0353(9) 0.0297(8) 0.0264(8) 0.0065(7) 0.0070(7) -0.0003(7)
C11 0.0299(9) 0.0334(9) 0.0295(8) 0.0040(7) 0.0102(7) -0.0024(7)
C12 0.0233(8) 0.0196(7) 0.0222(7) 0.0013(6) 0.0031(6) 0.0028(6)
C13 0.0260(8) 0.0250(8) 0.0230(7) 0.0018(6) 0.0027(6) 0.0006(6)
C14 0.0324(9) 0.0265(8) 0.0312(8) 0.0015(7) -0.0031(7) -0.0063(7)
C15 0.0402(10) 0.0414(9) 0.0190(7) -0.0011(7) -0.0006(7) -0.0010(8)
C16 0.0343(9) 0.0310(8) 0.0248(8) -0.0044(7) -0.0053(7) -0.0039(7)
C17 0.0475(12) 0.0596(13) 0.0241(9) 0.0028(8) -0.0030(8) -0.0022(10)
C18 0.0353(10) 0.0610(13) 0.0371(10) -0.0034(9) -0.0110(8) 0.0069(9)
N1 0.0227(7) 0.0259(6) 0.0242(6) 0.0030(5) 0.0051(5) 0.0008(5)
O1 0.0233(6) 0.0588(9) 0.0402(7) -0.0069(6) 0.0007(5) 0.0070(6)
O2 0.0423(7) 0.0423(7) 0.0265(6) -0.0077(5) 0.0082(5) 0.0084(6)
O3 0.0249(6) 0.0336(6) 0.0229(5) -0.0011(5) -0.0010(4) -0.0018(5)
O4 0.0355(7) 0.0464(8) 0.0363(7) -0.0015(6) -0.0128(6) 0.0006(6)

loop_
_atom_type_symbol
_atom_type_description
_atom_type_scat_dispersion_real
_atom_type_scat_dispersion_imag
_atom_type_scat_source
C C 0.0033 0.0016 'International Tables Vol C Tables 4.2.6.8 and 6.1.1.4'
H H 0.0000 0.0000 'International Tables Vol C Tables 4.2.6.8 and 6.1.1.4'
N N 0.0061 0.0033 'International Tables Vol C Tables 4.2.6.8 and 6.1.1.4'
O O 0.0106 0.0060 'International Tables Vol C Tables 4.2.6.8 and 6.1.1.4'

loop_
_geom_angle_atom_site_label_1
_geom_angle_atom_site_label_2
_geom_angle_atom_site_label_3
_geom_angle
_geom_angle_site_symmetry_1
_geom_angle_site_symmetry_3
_geom_angle_publ_flag
O1 C1 N1 117.94(15) . . ?
O1 C1 C2 117.79(14) . . ?
N1 C1 C2 124.25(14) . . ?
C3 C2 C18 118.96(15) . . ?
C3 C2 C1 130.64(14) . . ?
C18 C2 C1 110.34(14) . . ?
C2 C3 C4 127.26(14) . . ?
C2 C3 C17 120.02(15) . . ?
C4 C3 C17 112.62(14) . . ?
O2 C4 C3 119.17(14) . . ?
O2 C4 C5 118.94(14) . . ?
C3 C4 C5 121.89(13) . . ?
C4 C5 C12 111.54(12) . . ?
C4 C5 C6 113.22(12) . . ?
C12 C5 C6 112.95(12) . . ?
C4 C5 H5 106.2 . . ?
C12 C5 H5 106.2 . . ?
C6 C5 H5 106.2 . . ?
C7 C6 C13 112.99(12) . . ?
C7 C6 C5 109.43(12) . . ?
C13 C6 C5 111.01(12) . . ?
C7 C6 H6 107.7 . . ?
C13 C6 H6 107.7 . . ?
C5 C6 H6 107.7 . . ?
O3 C7 C6 110.40(12) . . ?
O3 C7 C8 103.26(12) . . ?
C6 C7 C8 116.40(13) . . ?
O3 C7 H7 108.8 . . ?
C6 C7 H7 108.8 . . ?
C8 C7 H7 108.8 . . ?
C15 C8 C7 99.74(13) . . ?
C15 C8 C9 109.81(13) . . ?
C7 C8 C9 114.76(12) . . ?
C15 C8 H8 110.7 . . ?
C7 C8 H8 110.7 . . ?
C9 C8 H8 110.7 . . ?
C10 C9 C12 101.04(13) . . ?
C10 C9 C8 110.69(13) . . ?
C12 C9 C8 113.23(12) . . ?
C10 C9 H9 110.5 . . ?
C12 C9 H9 110.5 . . ?
C8 C9 H9 110.5 . . ?
C11 C10 C9 102.76(13) . . ?
C11 C10 H10A 111.2 . . ?
C9 C10 H10A 111.2 . . ?
C11 C10 H10B 111.2 . . ?
C9 C10 H10B 111.2 . . ?
H10A C10 H10B 109.1 . . ?
N1 C11 C10 104.10(12) . . ?
N1 C11 H11A 110.9 . . ?
C10 C11 H11A 110.9 . . ?
N1 C11 H11B 110.9 . . ?
C10 C11 H11B 110.9 . . ?
H11A C11 H11B 109.0 . . ?
N1 C12 C5 116.80(12) . . ?
N1 C12 C9 101.26(11) . . ?
C5 C12 C9 111.55(12) . . ?
N1 C12 H12 108.9 . . ?
C5 C12 H12 108.9 . . ?
C9 C12 H12 108.9 . . ?
C14 C13 C6 114.03(13) . . ?
C14 C13 H13A 108.7 . . ?
C6 C13 H13A 108.7 . . ?
C14 C13 H13B 108.7 . . ?
C6 C13 H13B 108.7 . . ?
H13A C13 H13B 107.6 . . ?
C13 C14 H14A 109.5 . . ?
C13 C14 H14B 109.5 . . ?
H14A C14 H14B 109.5 . . ?
C13 C14 H14C 109.5 . . ?
H14A C14 H14C 109.5 . . ?
H14B C14 H14C 109.5 . . ?
C16 C15 C8 101.95(13) . . ?
C16 C15 H15A 111.4 . . ?
C8 C15 H15A 111.4 . . ?
C16 C15 H15B 111.4 . . ?
C8 C15 H15B 111.4 . . ?
H15A C15 H15B 109.2 . . ?
O4 C16 O3 121.61(15) . . ?
O4 C16 C15 129.08(16) . . ?
O3 C16 C15 109.32(14) . . ?
C3 C17 H17A 109.5 . . ?
C3 C17 H17B 109.5 . . ?
H17A C17 H17B 109.5 . . ?
C3 C17 H17C 109.5 . . ?
H17A C17 H17C 109.5 . . ?
H17B C17 H17C 109.5 . . ?
C2 C18 H18A 109.5 . . ?
C2 C18 H18B 109.5 . . ?
H18A C18 H18B 109.5 . . ?
C2 C18 H18C 109.5 . . ?
H18A C18 H18C 109.5 . . ?
H18B C18 H18C 109.5 . . ?
C1 N1 C12 131.59(13) . . ?
C1 N1 C11 117.39(13) . . ?
C12 N1 C11 110.34(12) . . ?
C16 O3 C7 109.59(12) . . ?

loop_
_geom_bond_atom_site_label_1
_geom_bond_atom_site_label_2
_geom_bond_distance
_geom_bond_site_symmetry_2
_geom_bond_publ_flag
C1 O1 1.237(2) . ?
C1 N1 1.347(2) . ?
C1 C2 1.520(2) . ?
C2 C3 1.353(2) . ?
C2 C18 1.514(2) . ?
C3 C4 1.494(2) . ?
C3 C17 1.518(2) . ?
C4 O2 1.2220(19) . ?
C4 C5 1.512(2) . ?
C5 C12 1.517(2) . ?
C5 C6 1.540(2) . ?
C5 H5 1.0000 . ?
C6 C7 1.522(2) . ?
C6 C13 1.536(2) . ?
C6 H6 1.0000 . ?
C7 O3 1.4729(19) . ?
C7 C8 1.536(2) . ?
C7 H7 1.0000 . ?
C8 C15 1.533(2) . ?
C8 C9 1.544(2) . ?
C8 H8 1.0000 . ?
C9 C10 1.532(2) . ?
C9 C12 1.534(2) . ?
C9 H9 1.0000 . ?
C10 C11 1.531(2) . ?
C10 H10A 0.9900 . ?
C10 H10B 0.9900 . ?
C11 N1 1.480(2) . ?
C11 H11A 0.9900 . ?
C11 H11B 0.9900 . ?
C12 N1 1.4701(19) . ?
C12 H12 1.0000 . ?
C13 C14 1.521(2) . ?
C13 H13A 0.9900 . ?
C13 H13B 0.9900 . ?
C14 H14A 0.9800 . ?
C14 H14B 0.9800 . ?
C14 H14C 0.9800 . ?
C15 C16 1.507(2) . ?
C15 H15A 0.9900 . ?
C15 H15B 0.9900 . ?
C16 O4 1.207(2) . ?
C16 O3 1.3544(19) . ?
C17 H17A 0.9800 . ?
C17 H17B 0.9800 . ?
C17 H17C 0.9800 . ?
C18 H18A 0.9800 . ?
C18 H18B 0.9800 . ?
C18 H18C 0.9800 . ?

loop_
_geom_torsion_atom_site_label_1
_geom_torsion_atom_site_label_2
_geom_torsion_atom_site_label_3
_geom_torsion_atom_site_label_4
_geom_torsion
_geom_torsion_site_symmetry_1
_geom_torsion_site_symmetry_2
_geom_torsion_site_symmetry_3
_geom_torsion_site_symmetry_4
_geom_torsion_publ_flag
O1 C1 C2 C3 -174.31(17) . . . . ?
N1 C1 C2 C3 7.3(3) . . . . ?
O1 C1 C2 C18 8.5(2) . . . . ?
N1 C1 C2 C18 -169.85(16) . . . . ?
C18 C2 C3 C4 174.71(16) . . . . ?
C1 C2 C3 C4 -2.2(3) . . . . ?
C18 C2 C3 C17 -1.4(2) . . . . ?
C1 C2 C3 C17 -178.33(17) . . . . ?
C2 C3 C4 O2 -155.14(16) . . . . ?
C17 C3 C4 O2 21.2(2) . . . . ?
C2 C3 C4 C5 26.1(2) . . . . ?
C17 C3 C4 C5 -157.61(15) . . . . ?
O2 C4 C5 C12 117.73(16) . . . . ?
C3 C4 C5 C12 -63.47(18) . . . . ?
O2 C4 C5 C6 -113.56(16) . . . . ?
C3 C4 C5 C6 65.24(18) . . . . ?
C4 C5 C6 C7 175.44(12) . . . . ?
C12 C5 C6 C7 -56.57(16) . . . . ?
C4 C5 C6 C13 50.05(17) . . . . ?
C12 C5 C6 C13 178.03(12) . . . . ?
C13 C6 C7 O3 54.72(16) . . . . ?
C5 C6 C7 O3 -69.53(15) . . . . ?
C13 C6 C7 C8 171.96(13) . . . . ?
C5 C6 C7 C8 47.72(17) . . . . ?
O3 C7 C8 C15 -37.53(14) . . . . ?
C6 C7 C8 C15 -158.65(13) . . . . ?
O3 C7 C8 C9 79.72(15) . . . . ?
C6 C7 C8 C9 -41.39(19) . . . . ?
C15 C8 C9 C10 -95.07(15) . . . . ?
C7 C8 C9 C10 153.57(13) . . . . ?
C15 C8 C9 C12 152.30(13) . . . . ?
C7 C8 C9 C12 40.94(18) . . . . ?
C12 C9 C10 C11 42.50(15) . . . . ?
C8 C9 C10 C11 -77.71(16) . . . . ?
C9 C10 C11 N1 -25.61(16) . . . . ?
C4 C5 C12 N1 71.77(16) . . . . ?
C6 C5 C12 N1 -57.08(17) . . . . ?
C4 C5 C12 C9 -172.46(12) . . . . ?
C6 C5 C12 C9 58.69(16) . . . . ?
C10 C9 C12 N1 -42.94(14) . . . . ?
C8 C9 C12 N1 75.45(15) . . . . ?
C10 C9 C12 C5 -167.89(12) . . . . ?
C8 C9 C12 C5 -49.50(17) . . . . ?
C7 C6 C13 C14 59.09(18) . . . . ?
C5 C6 C13 C14 -177.54(13) . . . . ?
C7 C8 C15 C16 37.21(16) . . . . ?
C9 C8 C15 C16 -83.69(16) . . . . ?
C8 C15 C16 O4 155.11(18) . . . . ?
C8 C15 C16 O3 -24.88(18) . . . . ?
O1 C1 N1 C12 -177.63(15) . . . . ?
C2 C1 N1 C12 0.8(3) . . . . ?
O1 C1 N1 C11 -8.1(2) . . . . ?
C2 C1 N1 C11 170.24(14) . . . . ?
C5 C12 N1 C1 -40.4(2) . . . . ?
C9 C12 N1 C1 -161.77(16) . . . . ?
C5 C12 N1 C11 149.53(13) . . . . ?
C9 C12 N1 C11 28.18(15) . . . . ?
C10 C11 N1 C1 -173.37(14) . . . . ?
C10 C11 N1 C12 -1.75(17) . . . . ?
O4 C16 O3 C7 -179.48(15) . . . . ?
C15 C16 O3 C7 0.51(17) . . . . ?
C6 C7 O3 C16 149.24(13) . . . . ?
C8 C7 O3 C16 24.14(15) . . . . ?
